data_4130515
loop_
_publ_author_name
'Clarke, Christopher'
'Incerti-Pradillos, Celia A'
'Lam, Hon Wai'

_publ_section_title
;
 Enantioselective Nickel-Catalyzed anti-Carbometallative Cyclizations of
 Alkynyl Electrophiles Enabled by Reversible Alkenylnickel E/Z
 Isomerization.
;
_journal_issue 26
_journal_name_full 'Journal of the American Chemical Society'
_journal_page_first 8068
_journal_page_last 8071
_journal_paper_doi 10.1021/jacs.6b04206
_journal_volume 138
_journal_year 2016
_chemical_absolute_configuration ad
_chemical_formula_moiety 'C25 H22 O2'
_chemical_formula_sum 'C25 H22 O2'
_chemical_formula_weight 354.42
_space_group_crystal_system orthorhombic
_space_group_IT_number 19
_space_group_name_Hall 'P 2ac 2ab'
_space_group_name_H-M_alt 'P 21 21 21'
_atom_sites_solution_hydrogens mixed
_audit_creation_date 2016-01-20
_audit_creation_method
;
Olex2 1.2
(compiled 2015.09.30 svn.r3233 for OlexSys, GUI svn.r5103)
;
_cell_angle_alpha 90
_cell_angle_beta 90
_cell_angle_gamma 90
_cell_formula_units_Z 4
_cell_length_a 5.8337(4)
_cell_length_b 14.6798(10)
_cell_length_c 20.8894(15)
_cell_measurement_reflns_used 4511
_cell_measurement_temperature 120(2)
_cell_measurement_theta_max 76.5110
_cell_measurement_theta_min 5.2060
_cell_volume 1788.9(2)
_computing_cell_refinement
;
CrysAlisPro, Agilent Technologies,
Version 1.171.37.35 (release 13-08-2014 CrysAlis171 .NET)
(compiled Aug 13 2014,18:06:01)
;
_computing_data_collection
;
CrysAlisPro, Agilent Technologies,
Version 1.171.37.35 (release 13-08-2014 CrysAlis171 .NET)
(compiled Aug 13 2014,18:06:01)
;
_computing_data_reduction
;
CrysAlisPro, Agilent Technologies,
Version 1.171.37.35 (release 13-08-2014 CrysAlis171 .NET)
(compiled Aug 13 2014,18:06:01)
;
_computing_molecular_graphics 'Olex2 (Dolomanov et al., 2009)'
_computing_publication_material 'Olex2 (Dolomanov et al., 2009)'
_computing_structure_refinement 'ShelXL (Sheldrick, 2015)'
_computing_structure_solution 'olex2.solve (Bourhis et al., 2015)'
_diffrn_ambient_environment N~2~
_diffrn_ambient_temperature 120(2)
_diffrn_crystal_treatment 'flash frozen in gaseous N2'
_diffrn_detector 'CCD area detector'
_diffrn_detector_area_resol_mean 5.1806
_diffrn_detector_type 'Agilent Diffraction Atlas detector'
_diffrn_measured_fraction_theta_full 0.999
_diffrn_measured_fraction_theta_max 0.989
_diffrn_measurement_details
;
#__ type_ start__ end____ width___ exp.time_
  1 omega  123.00  167.00   2.0000    2.0000
omega____ theta____ kappa____ phi______ frames
    -      111.0000   30.0000  150.0000 22

#__ type_ start__ end____ width___ exp.time_
  2 omega   90.00  174.00   2.0000    2.0000
omega____ theta____ kappa____ phi______ frames
    -      111.0000   30.0000   30.0000 42

#__ type_ start__ end____ width___ exp.time_
  3 omega   87.00  135.00   2.0000    2.0000
omega____ theta____ kappa____ phi______ frames
    -      111.0000   61.0000  -30.0000 24

#__ type_ start__ end____ width___ exp.time_
  4 omega  118.00  178.00   2.0000    2.0000
omega____ theta____ kappa____ phi______ frames
    -      111.0000  111.0000 -180.0000 30

#__ type_ start__ end____ width___ exp.time_
  5 omega   70.00   98.00   2.0000    2.0000
omega____ theta____ kappa____ phi______ frames
    -      111.0000  -45.0000  -90.0000 14

#__ type_ start__ end____ width___ exp.time_
  6 omega   44.00   72.00   2.0000    2.0000
omega____ theta____ kappa____ phi______ frames
    -      111.0000  -30.0000    0.0000 14

#__ type_ start__ end____ width___ exp.time_
  7 omega   36.00  116.00   2.0000    2.0000
omega____ theta____ kappa____ phi______ frames
    -      111.0000 -111.0000  -90.0000 40

#__ type_ start__ end____ width___ exp.time_
  8 omega   38.00   90.00   2.0000    2.0000
omega____ theta____ kappa____ phi______ frames
    -      111.0000  -30.0000 -150.0000 26

#__ type_ start__ end____ width___ exp.time_
  9 omega   41.00  117.00   2.0000    2.0000
omega____ theta____ kappa____ phi______ frames
    -       43.1277   77.0000    0.0000 38

#__ type_ start__ end____ width___ exp.time_
 10 omega   60.00   96.00   2.0000    2.0000
omega____ theta____ kappa____ phi______ frames
    -      111.0000  178.0000 -180.0000 18

#__ type_ start__ end____ width___ exp.time_
 11 omega   41.00   89.00   2.0000    2.0000
omega____ theta____ kappa____ phi______ frames
    -      111.0000  -45.0000  120.0000 24

#__ type_ start__ end____ width___ exp.time_
 12 omega   39.00  105.00   2.0000    2.0000
omega____ theta____ kappa____ phi______ frames
    -      111.0000 -111.0000  120.0000 33

#__ type_ start__ end____ width___ exp.time_
 13 omega    1.00   49.00   2.0000    2.0000
omega____ theta____ kappa____ phi______ frames
    -       43.1277  -99.0000  -30.0000 24

#__ type_ start__ end____ width___ exp.time_
 14 omega -111.00  -17.00   2.0000    2.0000
omega____ theta____ kappa____ phi______ frames
    -      -38.5000  -38.0000   90.0000 47
;
_diffrn_measurement_device '\k-geometry diffractometer'
_diffrn_measurement_device_type 'SuperNova-Duo, Atlas'
_diffrn_measurement_method '\w scans'
_diffrn_measurement_specimen_support 'MiTeGen micromount'
_diffrn_orient_matrix_UB_11 -0.2402609000
_diffrn_orient_matrix_UB_12 0.0410922000
_diffrn_orient_matrix_UB_13 -0.0101914000
_diffrn_orient_matrix_UB_21 0.0197616000
_diffrn_orient_matrix_UB_22 0.0504220000
_diffrn_orient_matrix_UB_23 0.0644159000
_diffrn_orient_matrix_UB_31 0.1078275000
_diffrn_orient_matrix_UB_32 0.0823262000
_diffrn_orient_matrix_UB_33 -0.0344607000
_diffrn_radiation_collimation 'focusing mirrors'
_diffrn_radiation_monochromator mirror
_diffrn_radiation_probe x-ray
_diffrn_radiation_type CuK\a
_diffrn_radiation_wavelength 1.54184
_diffrn_radiation_wavelength_determination fundamental
_diffrn_reflns_av_R_equivalents 0.0242
_diffrn_reflns_av_unetI/netI 0.0263
_diffrn_reflns_Laue_measured_fraction_full 0.999
_diffrn_reflns_Laue_measured_fraction_max 0.989
_diffrn_reflns_limit_h_max 7
_diffrn_reflns_limit_h_min -6
_diffrn_reflns_limit_k_max 18
_diffrn_reflns_limit_k_min -14
_diffrn_reflns_limit_l_max 25
_diffrn_reflns_limit_l_min -26
_diffrn_reflns_number 8896
_diffrn_reflns_point_group_measured_fraction_full 0.999
_diffrn_reflns_point_group_measured_fraction_max 0.982
_diffrn_reflns_theta_full 67.684
_diffrn_reflns_theta_max 76.924
_diffrn_reflns_theta_min 5.197
_diffrn_source 'microfocus sealed tube'
_diffrn_source_current 0.8
_diffrn_source_power 0.04
_diffrn_source_target Cu
_diffrn_source_type 'Agilent Diffraction microfocus tube'
_diffrn_source_voltage 50
_exptl_absorpt_coefficient_mu 0.642
_exptl_absorpt_correction_T_max 0.894
_exptl_absorpt_correction_T_min 0.727
_exptl_absorpt_correction_type gaussian
_exptl_absorpt_process_details
;
CrysAlisPro, Agilent Technologies,
Version 1.171.37.35 (release 13-08-2014 CrysAlis171 .NET)
(compiled Aug 13 2014,18:06:01)
Numerical absorption correction based on gaussian integration over
			a multifaceted crystal model
Empirical absorption correction using spherical harmonics,
 implemented in SCALE3 ABSPACK scaling algorithm.
;
_exptl_crystal_colour 'clear colourless'
_exptl_crystal_colour_lustre clear
_exptl_crystal_colour_primary colourless
_exptl_crystal_density_diffrn 1.316
_exptl_crystal_description block
_exptl_crystal_F_000 752
_exptl_crystal_size_max 0.6104
_exptl_crystal_size_mid 0.4891
_exptl_crystal_size_min 0.1907
_refine_diff_density_max 0.160
_refine_diff_density_min -0.208
_refine_diff_density_rms 0.049
_refine_ls_abs_structure_details
;
 Flack x determined using 1472 quotients [(I+)-(I-)]/[(I+)+(I-)]
 (Parsons, Flack and Wagner, Acta Cryst. B69 (2013) 249-259).
;
_refine_ls_abs_structure_Flack 0.09(9)
_refine_ls_extinction_method none
_refine_ls_goodness_of_fit_ref 1.110
_refine_ls_hydrogen_treatment mixed
_refine_ls_matrix_type full
_refine_ls_number_parameters 248
_refine_ls_number_reflns 3717
_refine_ls_number_restraints 0
_refine_ls_restrained_S_all 1.110
_refine_ls_R_factor_all 0.0342
_refine_ls_R_factor_gt 0.0330
_refine_ls_shift/su_max 0.000
_refine_ls_shift/su_mean 0.000
_refine_ls_structure_factor_coef Fsqd
_refine_ls_weighting_details 'w=1/[\s^2^(Fo^2^)+(0.0469P)^2^+0.3117P] where P=(Fo^2^+2Fc^2^)/3'
_refine_ls_weighting_scheme calc
_refine_ls_wR_factor_gt 0.0840
_refine_ls_wR_factor_ref 0.0846
_reflns_Friedel_coverage 0.706
_reflns_Friedel_fraction_full 0.998
_reflns_Friedel_fraction_max 0.973
_reflns_number_gt 3629
_reflns_number_total 3717
_reflns_threshold_expression 'I > 2\s(I)'
_cod_data_source_file ja6b04206_si_003.cif
_cod_data_source_block cchwlc
_cod_database_code 4130515
_nottingham_internal_coll_name CCHWLC
_nottingham_internal_coll_number 15238
_nottingham_internal_coll_client CC/HWL
_nottingham_internal_coll_type custom
_nottingham_internal_coll_frame_method 'omega scans'
_nottingham_internal_coll_frame_time 2.0000
_nottingham_internal_coll_frame_width 2.0000
_nottingham_internal_coll_user pczwl
_nottingham_internal_coll_date 26/10/2015
_nottingham_internal_coll_location NOTTS
_nottingham_internal_coll_instrument 'SN, XDA 017/09'
_nottingham_internal_process_date 11/11/2015
_nottingham_internal_process_user pczwl
_nottingham_internal_solution_date 11/11/2015
_nottingham_internal_solution_user pczwl
_nottingham_internal_refinement_date 14/1/2016
_nottingham_internal_refinement_user pczwl
_nottingham_internal_validation_date 20/1/2016
_nottingham_internal_validation_user pczwl
_nottingham_internal_archive_date 20/1/2016
_shelx_shelxl_version_number 2014/7
_chemical_oxdiff_formula 'C25 H22 O2'
_chemical_oxdiff_usercomment 'CCHWLC #15238 SN-741 IN FOMBLIN FIML ON A MICROMOUNT FOR CC/HWL'
_shelx_space_group_comment
;
The symmetry employed for this shelxl refinement is uniquely defined
by the following loop, which should always be used as a source of
symmetry information in preference to the above space-group names.
They are only intended as comments.
;
_reflns_odcompleteness_completeness 99.89
_reflns_odcompleteness_iscentric 1
_reflns_odcompleteness_theta 66.97
_olex2_refinement_description
;
1. Fixed Uiso
 At 1.2 times of:
  All C(H) groups, All C(H,H) groups
 At 1.5 times of:
  All C(H,H,H) groups, All O(H) groups
2.a Secondary CH2 refined with riding coordinates:
 C2(H2A,H2B), C3(H3A,H3B), C7(H7A,H7B)
2.b Aromatic/amide H refined with riding coordinates:
 C12(H12), C13(H13), C14(H14), C15(H15), C16(H16), C18(H18), C20(H20),
 C21(H21), C22(H22), C23(H23), C25(H25), C26(H26)
2.c Idealised Me refined as rotating group:
 C27(H27A,H27B,H27C)
;
_olex2_exptl_crystal_mounting_method 'in fomblin film on a micromount'
_olex2_submission_special_instructions 'No special instructions were received'

loop_
_space_group_symop_operation_xyz
'x, y, z'
'-x+1/2, -y, z+1/2'
'x+1/2, -y+1/2, -z'
'-x, y+1/2, -z+1/2'

loop_
_atom_site_label
_atom_site_type_symbol
_atom_site_fract_x
_atom_site_fract_y
_atom_site_fract_z
_atom_site_U_iso_or_equiv
_atom_site_adp_type
_atom_site_occupancy
_atom_site_site_symmetry_order
_atom_site_calc_flag
_atom_site_refinement_flags_posn
C1 C 0.8054(3) 0.82299(11) 0.37117(8) 0.0165(3) Uani 1 1 d .
C2 C 0.7886(3) 0.83899(12) 0.29999(8) 0.0203(4) Uani 1 1 d .
H2A H 0.7828 0.9049 0.2902 0.024 Uiso 1 1 calc R
H2B H 0.6507 0.8092 0.2820 0.024 Uiso 1 1 calc R
C3 C 1.0073(3) 0.79592(12) 0.27366(8) 0.0179(4) Uani 1 1 d .
H3A H 1.1366 0.8395 0.2754 0.021 Uiso 1 1 calc R
H3B H 0.9854 0.7761 0.2288 0.021 Uiso 1 1 calc R
C4 C 1.0521(3) 0.71414(12) 0.31732(8) 0.0152(3) Uani 1 1 d .
C5 C 0.9041(3) 0.63055(11) 0.30433(8) 0.0143(3) Uani 1 1 d .
C6 C 0.8017(3) 0.60150(11) 0.35887(8) 0.0154(3) Uani 1 1 d .
C7 C 0.8475(3) 0.66451(11) 0.41438(8) 0.0192(4) Uani 1 1 d .
H7A H 0.9429 0.6341 0.4472 0.023 Uiso 1 1 calc R
H7B H 0.7022 0.6846 0.4344 0.023 Uiso 1 1 calc R
C8 C 0.9754(3) 0.74555(11) 0.38478(8) 0.0156(3) Uani 1 1 d .
O9 O 0.7035(2) 0.86451(9) 0.41247(6) 0.0234(3) Uani 1 1 d .
O10 O 1.2922(2) 0.69271(9) 0.31270(6) 0.0207(3) Uani 1 1 d .
H10 H 1.316(5) 0.6403(18) 0.3300(12) 0.031 Uiso 1 1 d R
C11 C 0.8859(3) 0.59388(11) 0.23833(8) 0.0148(3) Uani 1 1 d .
C12 C 1.0698(3) 0.60237(12) 0.19530(8) 0.0179(3) Uani 1 1 d .
H12 H 1.2082 0.6302 0.2092 0.021 Uiso 1 1 calc R
C13 C 1.0526(3) 0.57073(12) 0.13286(8) 0.0208(4) Uani 1 1 d .
H13 H 1.1786 0.5773 0.1044 0.025 Uiso 1 1 calc R
C14 C 0.8525(3) 0.52962(12) 0.11180(8) 0.0215(4) Uani 1 1 d .
H14 H 0.8420 0.5071 0.0693 0.026 Uiso 1 1 calc R
C15 C 0.6674(3) 0.52152(12) 0.15326(9) 0.0214(4) Uani 1 1 d .
H15 H 0.5298 0.4936 0.1390 0.026 Uiso 1 1 calc R
C16 C 0.6829(3) 0.55423(12) 0.21571(8) 0.0182(3) Uani 1 1 d .
H16 H 0.5541 0.5496 0.2433 0.022 Uiso 1 1 calc R
C17 C 0.6616(3) 0.51896(11) 0.37052(8) 0.0158(3) Uani 1 1 d .
C18 C 0.4848(3) 0.52022(11) 0.41445(8) 0.0172(3) Uani 1 1 d .
H18 H 0.4546 0.5748 0.4374 0.021 Uiso 1 1 calc R
C19 C 0.3469(3) 0.44251(11) 0.42639(8) 0.0161(3) Uani 1 1 d .
C20 C 0.1645(3) 0.44355(12) 0.47134(8) 0.0190(4) Uani 1 1 d .
H20 H 0.1336 0.4975 0.4949 0.023 Uiso 1 1 calc R
C21 C 0.0329(3) 0.36787(13) 0.48106(9) 0.0222(4) Uani 1 1 d .
H21 H -0.0886 0.3695 0.5113 0.027 Uiso 1 1 calc R
C22 C 0.0765(3) 0.28719(13) 0.44634(9) 0.0220(4) Uani 1 1 d .
H22 H -0.0167 0.2350 0.4531 0.026 Uiso 1 1 calc R
C23 C 0.2521(3) 0.28373(12) 0.40309(9) 0.0197(4) Uani 1 1 d .
H23 H 0.2800 0.2290 0.3801 0.024 Uiso 1 1 calc R
C24 C 0.3930(3) 0.36073(12) 0.39211(8) 0.0170(3) Uani 1 1 d .
C25 C 0.5821(3) 0.35952(12) 0.34927(8) 0.0192(4) Uani 1 1 d .
H25 H 0.6187 0.3048 0.3273 0.023 Uiso 1 1 calc R
C26 C 0.7121(3) 0.43534(12) 0.33905(8) 0.0185(3) Uani 1 1 d .
H26 H 0.8385 0.4323 0.3105 0.022 Uiso 1 1 calc R
C27 C 1.1668(3) 0.78323(13) 0.42700(9) 0.0216(4) Uani 1 1 d .
H27A H 1.2653 0.7331 0.4413 0.032 Uiso 1 1 calc GR
H27B H 1.0999 0.8137 0.4643 0.032 Uiso 1 1 calc GR
H27C H 1.2582 0.8270 0.4025 0.032 Uiso 1 1 calc GR

loop_
_atom_site_aniso_label
_atom_site_aniso_U_11
_atom_site_aniso_U_22
_atom_site_aniso_U_33
_atom_site_aniso_U_23
_atom_site_aniso_U_13
_atom_site_aniso_U_12
C1 0.0159(7) 0.0149(7) 0.0188(8) -0.0001(6) -0.0002(7) -0.0040(7)
C2 0.0241(9) 0.0169(8) 0.0198(8) 0.0018(6) -0.0024(7) 0.0029(7)
C3 0.0214(9) 0.0166(8) 0.0158(8) 0.0025(6) 0.0008(6) -0.0037(7)
C4 0.0127(7) 0.0174(7) 0.0156(7) -0.0004(6) 0.0000(6) -0.0003(7)
C5 0.0134(7) 0.0140(7) 0.0156(8) 0.0001(6) -0.0003(6) 0.0020(6)
C6 0.0170(8) 0.0141(7) 0.0151(8) -0.0001(6) 0.0005(6) 0.0018(7)
C7 0.0264(9) 0.0158(8) 0.0153(8) 0.0000(6) 0.0013(7) -0.0017(7)
C8 0.0170(8) 0.0156(7) 0.0142(7) -0.0010(6) -0.0002(6) -0.0009(7)
O9 0.0230(6) 0.0226(6) 0.0247(6) -0.0029(5) 0.0053(5) 0.0034(5)
O10 0.0132(6) 0.0248(6) 0.0241(6) -0.0018(5) 0.0007(5) 0.0004(5)
C11 0.0166(8) 0.0126(7) 0.0152(8) 0.0008(6) 0.0015(6) 0.0024(6)
C12 0.0165(8) 0.0183(8) 0.0188(8) 0.0022(6) 0.0023(7) 0.0020(7)
C13 0.0245(9) 0.0205(8) 0.0175(8) 0.0015(7) 0.0046(7) 0.0072(7)
C14 0.0317(10) 0.0180(8) 0.0146(8) -0.0020(6) -0.0027(7) 0.0064(7)
C15 0.0241(9) 0.0189(8) 0.0210(9) -0.0014(7) -0.0051(7) -0.0005(8)
C16 0.0186(8) 0.0186(8) 0.0173(8) 0.0009(6) -0.0005(7) 0.0000(7)
C17 0.0191(8) 0.0149(7) 0.0133(7) 0.0019(6) 0.0003(6) 0.0008(7)
C18 0.0213(9) 0.0136(7) 0.0166(8) -0.0011(6) 0.0012(7) 0.0011(7)
C19 0.0183(8) 0.0166(7) 0.0135(7) 0.0014(6) -0.0005(6) 0.0013(7)
C20 0.0214(9) 0.0173(8) 0.0184(8) 0.0004(7) 0.0021(7) 0.0029(7)
C21 0.0193(8) 0.0253(9) 0.0218(9) 0.0036(7) 0.0037(7) 0.0002(7)
C22 0.0217(9) 0.0198(8) 0.0245(9) 0.0040(7) -0.0005(7) -0.0052(7)
C23 0.0227(9) 0.0159(8) 0.0203(8) 0.0001(6) -0.0022(7) -0.0002(7)
C24 0.0196(8) 0.0166(8) 0.0149(7) 0.0018(6) -0.0015(6) 0.0017(7)
C25 0.0242(9) 0.0157(8) 0.0175(8) -0.0016(6) 0.0016(7) 0.0017(7)
C26 0.0212(8) 0.0180(8) 0.0164(8) 0.0005(6) 0.0039(7) 0.0023(7)
C27 0.0219(9) 0.0226(8) 0.0202(8) -0.0037(7) -0.0049(7) -0.0005(7)

loop_
_atom_type_symbol
_atom_type_description
_atom_type_scat_dispersion_real
_atom_type_scat_dispersion_imag
_atom_type_scat_source
C C 0.0181 0.0091 'International Tables Vol C Tables 4.2.6.8 and 6.1.1.4'
H H 0.0000 0.0000 'International Tables Vol C Tables 4.2.6.8 and 6.1.1.4'
O O 0.0492 0.0322 'International Tables Vol C Tables 4.2.6.8 and 6.1.1.4'

loop_
_exptl_crystal_face_index_h
_exptl_crystal_face_index_k
_exptl_crystal_face_index_l
_exptl_crystal_face_perp_dist
_exptl_oxdiff_crystal_face_indexfrac_h
_exptl_oxdiff_crystal_face_indexfrac_k
_exptl_oxdiff_crystal_face_indexfrac_l
_exptl_oxdiff_crystal_face_x
_exptl_oxdiff_crystal_face_y
_exptl_oxdiff_crystal_face_z
0 0 -1 0.0954 0.0001 -0.0005 -0.9994 0.0101 -0.0644 0.0344
0 0 1 0.0954 -0.0001 0.0005 0.9994 -0.0101 0.0644 -0.0344
0 -2 -5 0.1673 0.0014 -2.0015 -4.9965 -0.0317 -0.4227 0.0076
0 2 5 0.1673 -0.0014 2.0015 4.9965 0.0317 0.4227 -0.0076
-1 0 0 0.2583 -0.9991 0.0006 0.0014 0.2401 -0.0196 -0.1077
3 -5 -3 0.2396 3.0002 -5.0004 -3.0014 -0.8957 -0.3862 0.0153
0 1 -5 0.1206 -0.0001 0.9968 -4.9971 0.0919 -0.2716 0.2543
0 4 -5 0.1913 -0.0016 3.9952 -4.9977 0.2155 -0.1205 0.5010
0 -4 5 0.1913 0.0016 -3.9952 4.9977 -0.2155 0.1205 -0.5010
-2 1 -5 0.2306 -1.9984 0.9979 -4.9942 0.5720 -0.3109 0.0388
2 -2 5 0.2506 1.9989 -1.9974 4.9944 -0.6132 0.2605 -0.1210
2 1 2 0.3379 1.9976 0.9994 1.9957 -0.4592 0.2184 0.2289
3 5 -2 0.3588 2.9950 4.9945 -2.0041 -0.4939 0.1819 0.8032
0 -1 0 0.2370 0.0005 -0.9994 0.0002 -0.0412 -0.0504 -0.0822
1 -5 -5 0.1822 1.0021 -5.0004 -4.9973 -0.3953 -0.5542 -0.1314
0 5 1 0.2492 -0.0026 4.9977 0.9983 0.1958 0.3163 0.3768
1 3 -5 0.2926 0.9980 2.9952 -4.9989 -0.0658 -0.1513 0.5265
1 0 -5 0.2624 0.9995 -0.0032 -4.9983 -0.1893 -0.3024 0.2798

loop_
_geom_angle_atom_site_label_1
_geom_angle_atom_site_label_2
_geom_angle_atom_site_label_3
_geom_angle
C2 C1 C8 109.88(14)
O9 C1 C2 126.24(16)
O9 C1 C8 123.87(16)
C1 C2 H2A 111.0
C1 C2 H2B 111.0
C1 C2 C3 103.66(14)
H2A C2 H2B 109.0
C3 C2 H2A 111.0
C3 C2 H2B 111.0
C2 C3 H3A 110.8
C2 C3 H3B 110.8
C2 C3 C4 104.65(13)
H3A C3 H3B 108.9
C4 C3 H3A 110.8
C4 C3 H3B 110.8
C3 C4 C8 105.03(13)
C5 C4 C3 115.38(14)
C5 C4 C8 103.77(13)
O10 C4 C3 107.33(14)
O10 C4 C5 111.31(13)
O10 C4 C8 114.03(13)
C6 C5 C4 110.69(14)
C6 C5 C11 129.44(16)
C11 C5 C4 119.86(14)
C5 C6 C7 112.04(15)
C5 C6 C17 129.69(15)
C17 C6 C7 118.26(14)
C6 C7 H7A 110.8
C6 C7 H7B 110.8
C6 C7 C8 104.61(14)
H7A C7 H7B 108.9
C8 C7 H7A 110.8
C8 C7 H7B 110.8
C1 C8 C4 103.80(13)
C7 C8 C1 109.55(14)
C7 C8 C4 106.04(13)
C27 C8 C1 108.13(14)
C27 C8 C4 114.98(14)
C27 C8 C7 113.82(14)
C4 O10 H10 109.0(18)
C12 C11 C5 120.49(15)
C16 C11 C5 121.62(15)
C16 C11 C12 117.80(16)
C11 C12 H12 119.5
C13 C12 C11 121.06(17)
C13 C12 H12 119.5
C12 C13 H13 119.8
C14 C13 C12 120.34(17)
C14 C13 H13 119.8
C13 C14 H14 120.2
C13 C14 C15 119.60(16)
C15 C14 H14 120.2
C14 C15 H15 119.9
C14 C15 C16 120.27(17)
C16 C15 H15 119.9
C11 C16 H16 119.6
C15 C16 C11 120.89(17)
C15 C16 H16 119.6
C18 C17 C6 120.68(15)
C18 C17 C26 118.25(15)
C26 C17 C6 121.01(15)
C17 C18 H18 119.0
C17 C18 C19 122.00(15)
C19 C18 H18 119.0
C18 C19 C20 122.21(15)
C18 C19 C24 118.85(15)
C20 C19 C24 118.93(16)
C19 C20 H20 119.6
C21 C20 C19 120.74(16)
C21 C20 H20 119.6
C20 C21 H21 119.8
C20 C21 C22 120.31(17)
C22 C21 H21 119.8
C21 C22 H22 119.8
C23 C22 C21 120.39(17)
C23 C22 H22 119.8
C22 C23 H23 119.6
C22 C23 C24 120.83(16)
C24 C23 H23 119.6
C23 C24 C19 118.79(15)
C23 C24 C25 122.87(16)
C25 C24 C19 118.32(16)
C24 C25 H25 119.3
C26 C25 C24 121.36(16)
C26 C25 H25 119.3
C17 C26 H26 119.5
C25 C26 C17 121.08(16)
C25 C26 H26 119.5
C8 C27 H27A 109.5
C8 C27 H27B 109.5
C8 C27 H27C 109.5
H27A C27 H27B 109.5
H27A C27 H27C 109.5
H27B C27 H27C 109.5

loop_
_geom_bond_atom_site_label_1
_geom_bond_atom_site_label_2
_geom_bond_distance
C1 C2 1.508(2)
C1 C8 1.535(2)
C1 O9 1.212(2)
C2 H2A 0.9900
C2 H2B 0.9900
C2 C3 1.527(2)
C3 H3A 0.9900
C3 H3B 0.9900
C3 C4 1.530(2)
C4 C5 1.525(2)
C4 C8 1.549(2)
C4 O10 1.439(2)
C5 C6 1.355(2)
C5 C11 1.484(2)
C6 C7 1.507(2)
C6 C17 1.482(2)
C7 H7A 0.9900
C7 H7B 0.9900
C7 C8 1.534(2)
C8 C27 1.527(2)
O10 H10 0.86(3)
C11 C12 1.405(2)
C11 C16 1.402(2)
C12 H12 0.9500
C12 C13 1.388(2)
C13 H13 0.9500
C13 C14 1.385(3)
C14 H14 0.9500
C14 C15 1.389(3)
C15 H15 0.9500
C15 C16 1.393(2)
C16 H16 0.9500
C17 C18 1.381(2)
C17 C26 1.423(2)
C18 H18 0.9500
C18 C19 1.418(2)
C19 C20 1.419(2)
C19 C24 1.424(2)
C20 H20 0.9500
C20 C21 1.366(3)
C21 H21 0.9500
C21 C22 1.412(3)
C22 H22 0.9500
C22 C23 1.367(3)
C23 H23 0.9500
C23 C24 1.416(2)
C24 C25 1.420(2)
C25 H25 0.9500
C25 C26 1.364(3)
C26 H26 0.9500
C27 H27A 0.9800
C27 H27B 0.9800
C27 H27C 0.9800

loop_
_geom_torsion_atom_site_label_1
_geom_torsion_atom_site_label_2
_geom_torsion_atom_site_label_3
_geom_torsion_atom_site_label_4
_geom_torsion
C1 C2 C3 C4 33.88(17)
C2 C1 C8 C4 -1.95(18)
C2 C1 C8 C7 -114.85(16)
C2 C1 C8 C27 120.59(16)
C2 C3 C4 C5 77.83(17)
C2 C3 C4 C8 -35.76(17)
C2 C3 C4 O10 -157.47(13)
C3 C4 C5 C6 -128.06(16)
C3 C4 C5 C11 50.8(2)
C3 C4 C8 C1 22.96(16)
C3 C4 C8 C7 138.37(14)
C3 C4 C8 C27 -94.94(16)
C4 C5 C6 C7 4.9(2)
C4 C5 C6 C17 -173.74(17)
C4 C5 C11 C12 30.7(2)
C4 C5 C11 C16 -145.91(16)
C5 C4 C8 C1 -98.56(14)
C5 C4 C8 C7 16.84(17)
C5 C4 C8 C27 143.54(15)
C5 C6 C7 C8 6.2(2)
C5 C6 C17 C18 -147.48(19)
C5 C6 C17 C26 35.5(3)
C5 C11 C12 C13 -178.10(15)
C5 C11 C16 C15 178.90(15)
C6 C5 C11 C12 -150.62(18)
C6 C5 C11 C16 32.8(3)
C6 C7 C8 C1 97.12(16)
C6 C7 C8 C4 -14.31(17)
C6 C7 C8 C27 -141.70(15)
C6 C17 C18 C19 179.62(16)
C6 C17 C26 C25 -179.39(16)
C7 C6 C17 C18 33.9(2)
C7 C6 C17 C26 -143.13(17)
C8 C1 C2 C3 -19.72(18)
C8 C4 C5 C6 -13.74(18)
C8 C4 C5 C11 165.16(14)
O9 C1 C2 C3 159.71(17)
O9 C1 C8 C4 178.59(17)
O9 C1 C8 C7 65.7(2)
O9 C1 C8 C27 -58.9(2)
O10 C4 C5 C6 109.33(16)
O10 C4 C5 C11 -71.77(19)
O10 C4 C8 C1 140.18(14)
O10 C4 C8 C7 -104.41(16)
O10 C4 C8 C27 22.3(2)
C11 C5 C6 C7 -173.85(16)
C11 C5 C6 C17 7.5(3)
C11 C12 C13 C14 -0.2(3)
C12 C11 C16 C15 2.2(2)
C12 C13 C14 C15 1.0(3)
C13 C14 C15 C16 -0.2(3)
C14 C15 C16 C11 -1.5(3)
C16 C11 C12 C13 -1.4(2)
C17 C6 C7 C8 -174.99(15)
C17 C18 C19 C20 -179.80(17)
C17 C18 C19 C24 0.2(3)
C18 C17 C26 C25 3.5(3)
C18 C19 C20 C21 179.09(18)
C18 C19 C24 C23 -178.69(16)
C18 C19 C24 C25 2.6(2)
C19 C20 C21 C22 0.0(3)
C19 C24 C25 C26 -2.4(3)
C20 C19 C24 C23 1.3(2)
C20 C19 C24 C25 -177.38(16)
C20 C21 C22 C23 0.6(3)
C21 C22 C23 C24 -0.2(3)
C22 C23 C24 C19 -0.8(3)
C22 C23 C24 C25 177.84(17)
C23 C24 C25 C26 178.95(17)
C24 C19 C20 C21 -0.9(3)
C24 C25 C26 C17 -0.7(3)
C26 C17 C18 C19 -3.2(3)
